data_1557612
loop_
_publ_author_name
'Tojiboev, Akmal'
'Nasrullaev, Azizbek'
'Turgunov, Kambarali'
'Elmuradov, Burkhan'
'Tashkhodjaev, Bakhodir'

_publ_section_title
;
 (<i>E</i>)-6-(Furan-2-ylmethylidene)-6,7,8,9-tetrahydropyrido[2,1-<i>b</i>]quinazoline-11-thione
;
_journal_coeditor_code BH4051
_journal_issue 3
_journal_name_full IUCrData
_journal_page_first
;
;
_journal_paper_doi 10.1107/S2414314620003569
_journal_volume 5
_journal_year 2020
_chemical_formula_iupac 'C17 H14 N2 O S'
_chemical_formula_moiety 'C17 H14 N2 O S'
_chemical_formula_sum 'C17 H14 N2 O S'
_chemical_formula_weight 294.36
_chemical_melting_point 443
_chemical_name_systematic
(<i>E</i>)-6-(Furan-2-ylmethylidene)-6,7,8,9-tetrahydropyrido[2,1-<i>b</i>]quinazoline-11-thione
_space_group_crystal_system monoclinic
_space_group_IT_number 9
_space_group_name_Hall 'C -2yc'
_space_group_name_H-M_alt 'C 1 c 1'
_atom_sites_solution_hydrogens geom
_audit_creation_method SHELXL-2014/7
_cell_angle_alpha 90
_cell_angle_beta 105.01(4)
_cell_angle_gamma 90
_cell_formula_units_Z 4
_cell_length_a 9.4340(19)
_cell_length_b 17.134(4)
_cell_length_c 8.8260(18)
_cell_measurement_reflns_used 1371
_cell_measurement_temperature 295(2)
_cell_measurement_theta_max 75.5509
_cell_measurement_theta_min 5.1583
_cell_volume 1378.0(6)
_computing_cell_refinement
;
CrysAlis PRO (Oxford Diffraction, 2009)
;
_computing_data_collection
;
CrysAlis PRO (Oxford Diffraction, 2009)
;
_computing_data_reduction
;
CrysAlis PRO (Oxford Diffraction, 2009)
;
_computing_molecular_graphics
;
PLATON (Spek, 2020)
;
_computing_publication_material
;
publCIF (Westrip, 2010)
;
_computing_structure_refinement
;
SHELXL2014 (Sheldrick, 2015)
;
_computing_structure_solution
;
SHELXS97 (Sheldrick, 2008)
;
_diffrn_ambient_temperature 295(2)
_diffrn_detector_area_resol_mean 10.2576
_diffrn_measured_fraction_theta_full 0.998
_diffrn_measured_fraction_theta_max 0.978
_diffrn_measurement_device_type 'Oxford Diffraction Xcalibur, Ruby'
_diffrn_measurement_method '\w scans'
_diffrn_radiation_type CuK\a
_diffrn_radiation_wavelength 1.54184
_diffrn_reflns_av_R_equivalents 0.0283
_diffrn_reflns_av_unetI/netI 0.0327
_diffrn_reflns_limit_h_max 11
_diffrn_reflns_limit_h_min -11
_diffrn_reflns_limit_k_max 20
_diffrn_reflns_limit_k_min -21
_diffrn_reflns_limit_l_max 8
_diffrn_reflns_limit_l_min -10
_diffrn_reflns_number 2724
_diffrn_reflns_theta_full 67.684
_diffrn_reflns_theta_max 75.682
_diffrn_reflns_theta_min 5.163
_diffrn_source 'Enhance (Cu) X-ray Source'
_exptl_absorpt_coefficient_mu 2.078
_exptl_absorpt_correction_T_max 1.00000
_exptl_absorpt_correction_T_min 0.37070
_exptl_absorpt_correction_type multi-scan
_exptl_absorpt_process_details
;
(CrysAlis PRO; Oxford Diffraction, 2009)
;
_exptl_crystal_colour light-orange
_exptl_crystal_density_diffrn 1.419
_exptl_crystal_description prism
_exptl_crystal_F_000 616
_exptl_crystal_size_max 0.500
_exptl_crystal_size_mid 0.200
_exptl_crystal_size_min 0.200
_refine_diff_density_max 0.216
_refine_diff_density_min -0.249
_refine_ls_abs_structure_details
;
Flack <i>x</i> determined using 451 quotients
[(<i>I</i>^+^)-(<i>I</i>^-^)]/[(<i>I</i>^+^)+(<i>I</i>^-^)]
(Parsons <i>et al.</i>,  2013)
;
_refine_ls_abs_structure_Flack 0.12(3)
_refine_ls_extinction_method none
_refine_ls_goodness_of_fit_ref 1.035
_refine_ls_hydrogen_treatment constr
_refine_ls_matrix_type full
_refine_ls_number_parameters 190
_refine_ls_number_reflns 1969
_refine_ls_number_restraints 2
_refine_ls_restrained_S_all 1.035
_refine_ls_R_factor_all 0.0520
_refine_ls_R_factor_gt 0.0445
_refine_ls_shift/su_max 0.000
_refine_ls_shift/su_mean 0.000
_refine_ls_structure_factor_coef Fsqd
_refine_ls_weighting_details 'w=1/[\s^2^(Fo^2^)+(0.0857P)^2^] where P=(Fo^2^+2Fc^2^)/3'
_refine_ls_weighting_scheme calc
_refine_ls_wR_factor_gt 0.1177
_refine_ls_wR_factor_ref 0.1230
_reflns_number_gt 1717
_reflns_number_total 1969
_reflns_threshold_expression 'I > 2\s(I)'
_cod_data_source_file bh4051sup1.cif
_cod_data_source_block I
_cod_original_sg_symbol_H-M 'C c'
_cod_database_code 1557612
_shelx_estimated_absorpt_t_min 0.423
_shelx_estimated_absorpt_t_max 0.681

loop_
_space_group_symop_operation_xyz
'x, y, z'
'x, -y, z+1/2'
'x+1/2, y+1/2, z'
'x+1/2, -y+1/2, z+1/2'

loop_
_atom_site_type_symbol
_atom_site_label
_atom_site_fract_x
_atom_site_fract_y
_atom_site_fract_z
_atom_site_U_iso_or_equiv
_atom_site_adp_type
_atom_site_calc_flag
_atom_site_occupancy
_atom_site_disorder_assembly
_atom_site_disorder_group
S S 0.84058(15) 0.72703(6) 0.43163(16) 0.0570(4) Uani d 1 . .
O O 0.3377(3) 0.35652(18) 0.0790(4) 0.0470(7) Uani d 1 . .
N N5 0.7682(4) 0.46996(18) 0.4826(4) 0.0375(7) Uani d 1 . .
C C5A 0.6819(4) 0.5126(2) 0.3748(4) 0.0335(8) Uani d 1 . .
N N10 0.6960(4) 0.59229(18) 0.3632(4) 0.0361(7) Uani d 1 . .
C C11 0.8105(4) 0.6337(2) 0.4601(5) 0.0371(9) Uani d 1 . .
C C11A 0.9040(4) 0.5873(2) 0.5853(5) 0.0348(8) Uani d 1 . .
C C1 1.0187(5) 0.6216(2) 0.7004(6) 0.0458(10) Uani d 1 . .
H H1A 1.0354 0.6750 0.6982 0.055 Uiso calc 1 . .
C C2 1.1058(5) 0.5765(3) 0.8156(6) 0.0523(11) Uani d 1 . .
H H2A 1.1800 0.5998 0.8926 0.063 Uiso calc 1 . .
C C3 1.0842(5) 0.4955(3) 0.8188(6) 0.0474(10) Uani d 1 . .
H H3A 1.1453 0.4652 0.8963 0.057 Uiso calc 1 . .
C C4 0.9728(4) 0.4610(2) 0.7072(5) 0.0417(9) Uani d 1 . .
H H4A 0.9585 0.4073 0.7095 0.050 Uiso calc 1 . .
C C4A 0.8803(4) 0.5065(2) 0.5895(5) 0.0352(8) Uani d 1 . .
C C6 0.5610(4) 0.4721(2) 0.2591(5) 0.0347(8) Uani d 1 . .
C C7 0.4301(5) 0.5176(2) 0.1681(5) 0.0429(10) Uani d 1 . .
H H7A 0.3412 0.4939 0.1828 0.051 Uiso calc 1 . .
H H7B 0.4261 0.5153 0.0573 0.051 Uiso calc 1 . .
C C8 0.4371(5) 0.6018(2) 0.2199(6) 0.0478(11) Uani d 1 . .
H H8A 0.3663 0.6321 0.1432 0.057 Uiso calc 1 . .
H H8B 0.4115 0.6053 0.3193 0.057 Uiso calc 1 . .
C C9 0.5873(5) 0.6349(2) 0.2377(6) 0.0493(11) Uani d 1 . .
H H9A 0.6143 0.6303 0.1392 0.059 Uiso calc 1 . .
H H9B 0.5876 0.6898 0.2643 0.059 Uiso calc 1 . .
C C12 0.5812(4) 0.3956(2) 0.2360(5) 0.0376(9) Uani d 1 . .
H H12A 0.6717 0.3757 0.2907 0.045 Uiso calc 1 . .
C C13 0.4845(5) 0.3402(2) 0.1402(5) 0.0391(9) Uani d 1 . .
C C14 0.5114(6) 0.2665(2) 0.0973(6) 0.0481(11) Uani d 1 . .
H H14A 0.6018 0.2413 0.1226 0.058 Uiso calc 1 . .
C C15 0.3780(6) 0.2352(3) 0.0079(6) 0.0539(12) Uani d 1 . .
H H15A 0.3628 0.1856 -0.0360 0.065 Uiso calc 1 . .
C C16 0.2774(6) 0.2914(3) -0.0014(6) 0.0536(12) Uani d 1 . .
H H16A 0.1791 0.2867 -0.0556 0.064 Uiso calc 1 . .

loop_
_atom_site_aniso_label
_atom_site_aniso_U_11
_atom_site_aniso_U_22
_atom_site_aniso_U_33
_atom_site_aniso_U_12
_atom_site_aniso_U_13
_atom_site_aniso_U_23
S 0.0620(7) 0.0336(5) 0.0682(8) -0.0066(5) 0.0039(6) 0.0005(5)
O 0.0388(14) 0.0429(16) 0.0531(19) -0.0076(12) 0.0006(14) -0.0058(14)
N5 0.0360(15) 0.0295(15) 0.0408(19) -0.0022(13) -0.0013(14) 0.0014(13)
C5A 0.0355(18) 0.0289(17) 0.033(2) 0.0003(15) 0.0039(16) 0.0005(15)
N10 0.0420(17) 0.0263(15) 0.0349(18) 0.0003(13) 0.0007(15) -0.0001(13)
C11 0.038(2) 0.0310(17) 0.041(2) 0.0002(15) 0.0078(17) -0.0006(15)
C11A 0.0349(17) 0.0320(17) 0.036(2) -0.0028(15) 0.0058(17) -0.0019(15)
C1 0.044(2) 0.040(2) 0.048(3) -0.0052(17) 0.002(2) -0.0046(18)
C2 0.041(2) 0.060(3) 0.048(3) -0.011(2) -0.004(2) -0.009(2)
C3 0.038(2) 0.056(3) 0.043(2) 0.0028(18) 0.0003(19) 0.005(2)
C4 0.038(2) 0.0384(19) 0.044(3) -0.0003(16) 0.0030(19) 0.0025(17)
C4A 0.0320(17) 0.0336(17) 0.037(2) -0.0013(14) 0.0040(17) 0.0006(15)
C6 0.0319(17) 0.0336(18) 0.035(2) -0.0034(15) 0.0017(16) -0.0014(14)
C7 0.0366(19) 0.041(2) 0.044(2) -0.0005(16) -0.0024(18) -0.0082(17)
C8 0.047(2) 0.037(2) 0.051(3) 0.0117(17) -0.003(2) -0.0025(18)
C9 0.057(3) 0.035(2) 0.046(3) 0.0042(19) -0.005(2) 0.0103(18)
C12 0.0372(18) 0.0307(18) 0.040(2) -0.0014(15) 0.0001(17) 0.0028(16)
C13 0.042(2) 0.037(2) 0.035(2) -0.0020(16) 0.0048(18) -0.0004(16)
C14 0.054(2) 0.033(2) 0.051(3) -0.0027(18) 0.003(2) -0.0029(18)
C15 0.067(3) 0.035(2) 0.054(3) -0.014(2) 0.004(2) -0.0083(19)
C16 0.050(2) 0.053(3) 0.051(3) -0.019(2) 0.001(2) -0.010(2)

loop_
_atom_type_symbol
_atom_type_description
_atom_type_scat_dispersion_real
_atom_type_scat_dispersion_imag
_atom_type_scat_source
C C 0.0181 0.0091 'International Tables Vol C Tables 4.2.6.8 and 6.1.1.4'
H H 0.0000 0.0000 'International Tables Vol C Tables 4.2.6.8 and 6.1.1.4'
N N 0.0311 0.0180 'International Tables Vol C Tables 4.2.6.8 and 6.1.1.4'
O O 0.0492 0.0322 'International Tables Vol C Tables 4.2.6.8 and 6.1.1.4'
S S 0.3331 0.5567 'International Tables Vol C Tables 4.2.6.8 and 6.1.1.4'

loop_
_geom_angle_atom_site_label_1
_geom_angle_atom_site_label_2
_geom_angle_atom_site_label_3
_geom_angle_site_symmetry_1
_geom_angle_site_symmetry_3
_geom_angle
_geom_angle_publ_flag
C16 O C13 . . 106.2(4) ?
C5A N5 C4A . . 118.1(3) ?
N5 C5A N10 . . 123.7(3) ?
N5 C5A C6 . . 117.5(3) ?
N10 C5A C6 . . 118.8(3) ?
C5A N10 C11 . . 122.4(3) ?
C5A N10 C9 . . 118.7(3) ?
C11 N10 C9 . . 118.9(3) ?
N10 C11 C11A . . 114.2(3) ?
N10 C11 S . . 122.5(3) ?
C11A C11 S . . 123.2(3) ?
C4A C11A C1 . . 119.3(4) ?
C4A C11A C11 . . 119.2(3) ?
C1 C11A C11 . . 121.4(4) ?
C2 C1 C11A . . 120.2(4) ?
C2 C1 H1A . . 119.9 ?
C11A C1 H1A . . 119.9 ?
C1 C2 C3 . . 120.7(4) ?
C1 C2 H2A . . 119.7 ?
C3 C2 H2A . . 119.7 ?
C4 C3 C2 . . 120.0(4) ?
C4 C3 H3A . . 120.0 ?
C2 C3 H3A . . 120.0 ?
C3 C4 C4A . . 120.2(4) ?
C3 C4 H4A . . 119.9 ?
C4A C4 H4A . . 119.9 ?
N5 C4A C11A . . 122.1(3) ?
N5 C4A C4 . . 118.3(3) ?
C11A C4A C4 . . 119.6(4) ?
C12 C6 C5A . . 116.3(3) ?
C12 C6 C7 . . 123.5(3) ?
C5A C6 C7 . . 120.1(3) ?
C6 C7 C8 . . 111.6(3) ?
C6 C7 H7A . . 109.3 ?
C8 C7 H7A . . 109.3 ?
C6 C7 H7B . . 109.3 ?
C8 C7 H7B . . 109.3 ?
H7A C7 H7B . . 108.0 ?
C9 C8 C7 . . 111.1(4) ?
C9 C8 H8A . . 109.4 ?
C7 C8 H8A . . 109.4 ?
C9 C8 H8B . . 109.4 ?
C7 C8 H8B . . 109.4 ?
H8A C8 H8B . . 108.0 ?
N10 C9 C8 . . 110.0(4) ?
N10 C9 H9A . . 109.7 ?
C8 C9 H9A . . 109.7 ?
N10 C9 H9B . . 109.7 ?
C8 C9 H9B . . 109.7 ?
H9A C9 H9B . . 108.2 ?
C6 C12 C13 . . 129.8(4) ?
C6 C12 H12A . . 115.1 ?
C13 C12 H12A . . 115.1 ?
C14 C13 O . . 108.7(4) ?
C14 C13 C12 . . 130.0(4) ?
O C13 C12 . . 121.3(4) ?
C13 C14 C15 . . 107.8(4) ?
C13 C14 H14A . . 126.1 ?
C15 C14 H14A . . 126.1 ?
C16 C15 C14 . . 106.1(4) ?
C16 C15 H15A . . 127.0 ?
C14 C15 H15A . . 127.0 ?
C15 C16 O . . 111.2(4) ?
C15 C16 H16A . . 124.4 ?
O C16 H16A . . 124.4 ?

loop_
_geom_bond_atom_site_label_1
_geom_bond_atom_site_label_2
_geom_bond_site_symmetry_2
_geom_bond_distance
_geom_bond_publ_flag
S C11 . 1.655(4) ?
O C16 . 1.365(5) ?
O C13 . 1.378(5) ?
N5 C5A . 1.304(5) ?
N5 C4A . 1.373(5) ?
C5A N10 . 1.379(4) ?
C5A C6 . 1.491(5) ?
N10 C11 . 1.387(5) ?
N10 C9 . 1.491(5) ?
C11 C11A . 1.458(6) ?
C11A C4A . 1.405(5) ?
C11A C1 . 1.406(6) ?
C1 C2 . 1.368(7) ?
C1 H1A . 0.9300 ?
C2 C3 . 1.404(7) ?
C2 H2A . 0.9300 ?
C3 C4 . 1.374(6) ?
C3 H3A . 0.9300 ?
C4 C4A . 1.407(5) ?
C4 H4A . 0.9300 ?
C6 C12 . 1.348(5) ?
C6 C7 . 1.504(5) ?
C7 C8 . 1.510(5) ?
C7 H7A . 0.9700 ?
C7 H7B . 0.9700 ?
C8 C9 . 1.497(7) ?
C8 H8A . 0.9700 ?
C8 H8B . 0.9700 ?
C9 H9A . 0.9700 ?
C9 H9B . 0.9700 ?
C12 C13 . 1.431(6) ?
C12 H12A . 0.9300 ?
C13 C14 . 1.361(6) ?
C14 C15 . 1.407(7) ?
C14 H14A . 0.9300 ?
C15 C16 . 1.340(7) ?
C15 H15A . 0.9300 ?
C16 H16A . 0.9300 ?

loop_
_geom_hbond_atom_site_label_D
_geom_hbond_atom_site_label_H
_geom_hbond_atom_site_label_A
_geom_hbond_site_symmetry_A
_geom_hbond_distance_DH
_geom_hbond_distance_HA
_geom_hbond_distance_DA
_geom_hbond_angle_DHA
C8 H8B Cg 2_565 0.97 2.76 3.596(5) 145

_cod_database_fobs_code 1557612
